data_4025169
loop_
_publ_author_name
'Ondrej Kundrat'
'Hana Dvorakova'
'Vaclav Eigner'
'Pavel Lhotak'

_publ_contact_author_address
; 
 Department of Organic Chemistry, 
 Institute of Chemical Technology, Prague,
 Technick\'a 5, 16628 
 Prague 6,
 Czech Republic 
;
_publ_contact_author_email lhotakp@vscht.cz
_publ_contact_author_name 'Lhot\'ak, Pavel '
_publ_contact_author_phone '+420 220445055'
_publ_section_title
;
 Uncommon Regioselectivity in the Thiacalix[4]arene Series: Gross
 Formylation of theConeConformer
;
_journal_name_full 'Journal of Organic Chemistry'
_journal_page_first 407
_journal_page_last 411
_journal_paper_doi 10.1021/jo902240h
_journal_volume 75
_journal_year 2010
_chemical_formula_moiety 'C43 H44 N4 O8 S4'
_chemical_formula_sum 'C43 H44 N4 O8 S4'
_chemical_formula_weight 873.11
_space_group_IT_number 15
_symmetry_cell_setting monoclinic
_symmetry_space_group_name_Hall '-C 2yc'
_symmetry_space_group_name_H-M 'C 1 2/c 1'
_atom_sites_solution_hydrogens difmap
_atom_sites_solution_primary direct
_atom_sites_solution_secondary difmap
_audit_creation_date 09-10-06
_audit_creation_method CRYSTALS_ver_12.86
_audit_update_record
;
2009-11-13 # Formatted by publCIF
;
_cell_angle_alpha 90
_cell_angle_beta 102.535(10)
_cell_angle_gamma 90
_cell_formula_units_Z 8
_cell_length_a 32.859(3)
_cell_length_b 16.8393(18)
_cell_length_c 15.9699(17)
_cell_measurement_reflns_used 2931
_cell_measurement_temperature 150
_cell_measurement_theta_max 78
_cell_measurement_theta_min 4
_cell_volume 8625.9(16)
_computing_cell_refinement 'CrysAlis RED, (Oxford Diffraction, 2002)'
_computing_data_collection 'Xcalibur, (Oxford Diffraction, 2002)'
_computing_data_reduction 'CrysAlis RED, (Oxford Diffraction, 2002)'
_computing_molecular_graphics 'CAMERON (Watkin et al., 1996)'
_computing_publication_material 'CRYSTALS (Betteridge et al., 2003)'
_computing_structure_refinement 'CRYSTALS (Betteridge et al., 2003)'
_computing_structure_solution 'SIR92 (Altomare et al., 1994)'
_diffrn_ambient_pressure 101
_diffrn_ambient_temperature 150
_diffrn_measured_fraction_theta_full 0.997
_diffrn_measured_fraction_theta_max 0.952
_diffrn_measurement_device 'Oxford Diffraction XCALIBUR'
_diffrn_measurement_device_type Area
_diffrn_measurement_method '\f & \w scans'
_diffrn_radiation_monochromator graphite
_diffrn_radiation_type 'Cu K\a'
_diffrn_radiation_wavelength 1.54180
_diffrn_reflns_av_R_equivalents 0.047
_diffrn_reflns_limit_h_max 41
_diffrn_reflns_limit_h_min -41
_diffrn_reflns_limit_k_max 17
_diffrn_reflns_limit_k_min -21
_diffrn_reflns_limit_l_max 14
_diffrn_reflns_limit_l_min -19
_diffrn_reflns_number 23226
_diffrn_reflns_theta_full 73.423
_diffrn_reflns_theta_max 80.684
_diffrn_reflns_theta_min 4.305
_diffrn_standards_number 0
_exptl_absorpt_coefficient_mu 2.495
_exptl_absorpt_correction_T_max 0.68
_exptl_absorpt_correction_T_min 0.25
_exptl_absorpt_correction_type multi-scan
_exptl_absorpt_process_details 'DENZO/SCALEPACK (Otwinowski & Minor, 1997)'
_exptl_crystal_colour red
_exptl_crystal_density_diffrn 1.345
_exptl_crystal_density_method 'not measured'
_exptl_crystal_description plane
_exptl_crystal_F_000 3664
_exptl_crystal_size_max 0.38
_exptl_crystal_size_mid 0.35
_exptl_crystal_size_min 0.16
_refine_diff_density_max 0.70
_refine_diff_density_min -0.61
_refine_ls_extinction_method None
_refine_ls_goodness_of_fit_ref 0.9704
_refine_ls_hydrogen_treatment constr
_refine_ls_matrix_type full
_refine_ls_number_parameters 559
_refine_ls_number_reflns 7976
_refine_ls_number_restraints 53
_refine_ls_R_factor_all 0.1259
_refine_ls_R_factor_gt 0.0690
_refine_ls_shift/su_max 0.031932
_refine_ls_structure_factor_coef Fsqd
_refine_ls_weighting_details
;
 Method= Modified Sheldrick 
 w=1/[\s^2^(F^2^) + ( 0.13P)^2^ + 0.00P] 
 ,where P=(max(Fo^2^,0) + 2Fc^2^)/3 
;
_refine_ls_weighting_scheme calc
_refine_ls_wR_factor_all 0.2248
_refine_ls_wR_factor_gt 0.1863
_refine_ls_wR_factor_ref 0.2103
_reflns_limit_h_max 40
_reflns_limit_h_min -41
_reflns_limit_k_max 21
_reflns_limit_k_min 0
_reflns_limit_l_max 19
_reflns_limit_l_min 0
_reflns_number_gt 4157
_reflns_number_total 9031
_reflns_threshold_expression I>2.0\s(I)
_oxford_diffrn_Wilson_B_factor 5.52
_oxford_diffrn_Wilson_scale 0.66
_oxford_refine_ls_r_factor_ref 0.1116
_oxford_refine_ls_scale 1.273(9)
_oxford_reflns_number_all 8996
_oxford_reflns_threshold_expression_ref I>0.0\s(I)
_oxford_structure_analysis_title 'JK_605 in C2/c'
_cod_data_source_file jo902240h_si_001.cif
_cod_data_source_block 1
_cod_depositor_comments
;
The following automatic conversions were performed:

'_symmetry_cell_setting' value 'Monoclinic' changed to 'monoclinic'
according to the built-in table from CIF Core dictionary named
'cif_core.dic' version 2.4.1 from 2010-06-29.

Automatic conversion script
Id: cif_fix_values 1646 2011-03-28 12:23:43Z adriana 
;
_cod_original_cell_volume 8625.7(15)
_cod_original_sg_symbol_H-M 'C 1 2/c 1 '
_cod_database_code 4025169

loop_
_symmetry_equiv_pos_as_xyz
x,y,z
-x,-y,-z
x+1/2,y+1/2,z
-x+1/2,-y+1/2,-z
-x,y,-z+1/2
x,-y,z+1/2
-x+1/2,y+1/2,-z+1/2
x+1/2,-y+1/2,z+1/2

loop_
_atom_site_label
_atom_site_type_symbol
_atom_site_fract_x
_atom_site_fract_y
_atom_site_fract_z
_atom_site_U_iso_or_equiv
_atom_site_occupancy
_atom_site_adp_type
_atom_site_refinement_flags_posn
_atom_site_refinement_flags_adp
_atom_site_refinement_flags_occupancy
_atom_site_disorder_assembly
_atom_site_disorder_group
_oxford_atom_site_special_shape
_atom_site_attached_hydrogens
S1 S 0.64179(4) 0.65396(8) 0.32855(8) 0.0705 1.0000 Uani . . . . . . .
C2 C 0.66499(13) 0.6837(3) 0.4349(3) 0.0574 1.0000 Uani . . . . . . .
C3 C 0.68880(12) 0.7535(2) 0.4524(3) 0.0552 1.0000 Uani . . . . . . .
C4 C 0.69869(13) 0.7999(3) 0.3819(3) 0.0577 1.0000 Uani . . . . . . .
N5 N 0.70854(12) 0.8732(2) 0.3927(2) 0.0599 1.0000 Uani . . . . . . .
N6 N 0.71926(12) 0.9097(2) 0.3225(2) 0.0588 1.0000 Uani . . . . . . .
C7 C 0.73173(13) 0.9852(3) 0.3297(3) 0.0562 1.0000 Uani . U . . . . .
C8 C 0.73406(14) 1.0272(3) 0.4075(3) 0.0611 1.0000 Uani . U . . . . .
C9 C 0.74685(15) 1.1039(3) 0.4169(3) 0.0625 1.0000 Uani . U . . . . .
C10 C 0.75872(14) 1.1434(3) 0.3495(3) 0.0592 1.0000 Uani . . . . . . .
N11 N 0.77203(14) 1.2241(2) 0.3588(2) 0.0679 1.0000 Uani . . . . . . .
O12 O 0.77772(14) 1.2602(2) 0.2949(2) 0.0870 1.0000 Uani . . . . . . .
O13 O 0.77614(14) 1.2559(2) 0.4296(2) 0.0875 1.0000 Uani . . . . . . .
C14 C 0.75738(14) 1.1057(3) 0.2725(3) 0.0590 1.0000 Uani . U . . . . .
C15 C 0.74456(13) 1.0291(3) 0.2623(2) 0.0533 1.0000 Uani . . . . . . .
N16 N 0.74379(13) 0.9934(2) 0.1791(2) 0.0621 1.0000 Uani . . . . . . .
O17 O 0.72914(13) 0.9269(2) 0.1640(2) 0.0768 1.0000 Uani . . . . . . .
O18 O 0.75750(12) 1.0319(2) 0.1258(2) 0.0784 1.0000 Uani . . . . . . .
C19 C 0.70370(14) 0.7780(3) 0.5371(3) 0.0597 1.0000 Uani . . . . . . .
C20 C 0.69638(14) 0.7323(3) 0.6045(3) 0.0638 1.0000 Uani . . . . . . .
C21 C 0.67351(14) 0.6619(3) 0.5888(3) 0.0618 1.0000 Uani . . . . . . .
C22 C 0.65812(13) 0.6369(2) 0.5040(3) 0.0589 1.0000 Uani . . . . . . .
O23 O 0.63361(9) 0.57062(18) 0.4897(2) 0.0654 1.0000 Uani . . . . . . .
C24 C 0.6553(2) 0.4991(3) 0.4789(6) 0.1102 1.0000 Uani . . . . . . .
C25 C 0.6237(2) 0.4317(4) 0.4668(6) 0.1105 1.0000 Uani D U . . . . .
C26 C 0.6166(4) 0.4122(6) 0.5466(7) 0.1491 1.0000 Uani D U . . . . .
S27 S 0.66319(4) 0.60514(8) 0.67522(9) 0.0779 1.0000 Uani . . . . . . .
C28 C 0.65371(16) 0.6829(3) 0.7423(3) 0.0737 1.0000 Uani . . . . . . .
C29 C 0.62143(16) 0.7379(4) 0.7112(3) 0.0763 1.0000 Uani . . . . . . .
C34 C 0.61698(18) 0.8052(4) 0.7619(4) 0.0858 1.0000 Uani . . . . . . .
S35 S 0.57951(6) 0.87909(11) 0.72479(13) 0.1058 1.0000 Uani . . . . . . .
C36 C 0.59144(19) 0.9053(3) 0.6238(5) 0.0878 1.0000 Uani . . . . . . .
C37 C 0.56295(16) 0.8929(3) 0.5477(4) 0.0815 1.0000 Uani . . . . . . .
O38 O 0.52539(11) 0.8582(2) 0.5465(3) 0.0904 1.0000 Uani . U . . . . .
C39 C 0.4939(2) 0.9059(5) 0.5688(7) 0.1322 1.0000 Uani . U . . . . .
C40 C 0.4559(2) 0.8725(6) 0.5624(8) 0.1535 1.0000 Uani . . . . . . .
C41 C 0.4428(3) 0.7956(6) 0.5466(8) 0.1509 1.0000 Uani . . . . . . .
C42 C 0.57355(17) 0.9113(3) 0.4700(4) 0.0827 1.0000 Uani . . . . . . .
S43 S 0.53710(5) 0.89779(11) 0.37221(14) 0.1022 1.0000 Uani . . . . . . .
C44 C 0.56895(16) 0.8508(4) 0.3112(4) 0.0846 1.0000 Uani . . . . . . .
C45 C 0.58600(16) 0.7755(3) 0.3361(3) 0.0722 1.0000 Uani . . . . . . .
C46 C 0.61381(16) 0.7411(3) 0.2912(3) 0.0707 1.0000 Uani . . . . . . .
C47 C 0.62035(18) 0.7789(4) 0.2166(4) 0.0837 1.0000 Uani . U . . . . .
C48 C 0.6017(2) 0.8501(5) 0.1914(5) 0.1026 1.0000 Uani . U . . . . .
C49 C 0.5774(2) 0.8863(4) 0.2373(5) 0.1000 1.0000 Uani . . . . . . .
O50 O 0.57803(11) 0.7391(2) 0.4070(2) 0.0779 1.0000 Uani . . . . . . .
C51 C 0.5499(2) 0.6724(4) 0.3908(5) 0.1012 1.0000 Uani . . . . . . .
C52 C 0.5051(2) 0.6955(5) 0.3738(6) 0.1182 1.0000 Uani . . . . . . .
C53 C 0.4772(3) 0.6217(6) 0.3637(9) 0.1696 1.0000 Uani . . . . . . .
C54 C 0.61330(19) 0.9428(4) 0.4722(5) 0.0887 1.0000 Uani . . . . . . .
C55 C 0.6409(2) 0.9559(4) 0.5467(5) 0.0966 1.0000 Uani . . . . . . .
C56 C 0.63026(18) 0.9380(4) 0.6241(4) 0.0948 1.0000 Uani . . . . . . .
C57 C 0.6425(2) 0.8113(5) 0.8449(4) 0.0961 1.0000 Uani . . . . . . .
C58 C 0.6714(2) 0.7541(5) 0.8761(4) 0.0989 1.0000 Uani . . . . . . .
C59 C 0.67791(18) 0.6921(4) 0.8244(4) 0.0858 1.0000 Uani . . . . . . .
O100 O 0.59639(13) 0.7297(3) 0.6328(3) 0.0893 1.0000 Uani D . . . . . .
C101 C 0.5541(5) 0.6984(8) 0.6323(11) 0.0839 0.5000 Uani D . . 1 1 . .
C102 C 0.5505(5) 0.6082(10) 0.6438(16) 0.1383 0.5000 Uani D . . 1 1 . .
C103 C 0.5016(6) 0.5962(12) 0.6108(12) 0.1253 0.5000 Uani D U . 1 1 . .
C201 C 0.5687(6) 0.6754(14) 0.6125(13) 0.1309 0.5000 Uani D . . 1 2 . .
C202 C 0.5450(6) 0.6643(13) 0.6725(11) 0.1173 0.5000 Uani D U . 1 2 . .
C203 C 0.5111(8) 0.5974(15) 0.6644(15) 0.1574 0.5000 Uani D U . 1 2 . .
H1033 H 0.4943 0.5407 0.6271 0.1790 0.5000 Uiso . . . 1 1 . .
H1031 H 0.4864 0.6353 0.6331 0.1790 0.5000 Uiso . . . 1 1 . .
H1032 H 0.4965 0.5981 0.5463 0.1789 0.5000 Uiso . . . 1 1 . .
H2033 H 0.5089 0.5847 0.7218 0.2190 0.5000 Uiso . . . 1 2 . .
H2032 H 0.5210 0.5510 0.6376 0.2191 0.5000 Uiso . . . 1 2 . .
H2031 H 0.4861 0.6180 0.6311 0.2190 0.5000 Uiso . . . 1 2 . .
H1022 H 0.5595 0.5939 0.7077 0.1970 0.5000 Uiso . . . 1 1 . .
H1021 H 0.5676 0.5773 0.6150 0.1970 0.5000 Uiso . . . 1 1 . .
H1012 H 0.5433 0.7266 0.6743 0.1080 0.5000 Uiso . . . 1 1 . .
H1011 H 0.5375 0.7096 0.5750 0.1081 0.5000 Uiso . . . 1 1 . .
H2022 H 0.5661 0.6504 0.7245 0.1311 0.5000 Uiso . . . 1 2 . .
H2021 H 0.5317 0.7119 0.6767 0.1310 0.5000 Uiso . . . 1 2 . .
H2012 H 0.5822 0.6260 0.6002 0.1751 0.5000 Uiso . . . 1 2 . .
H2011 H 0.5494 0.6912 0.5576 0.1751 0.5000 Uiso . . . 1 2 . .
H41 H 0.6975 0.7747 0.3283 0.0719 1.0000 Uiso . . . . . . .
H81 H 0.7263 1.0008 0.4530 0.0721 1.0000 Uiso . . . . . . .
H91 H 0.7484 1.1290 0.4709 0.0711 1.0000 Uiso . . . . . . .
H141 H 0.7649 1.1325 0.2271 0.0681 1.0000 Uiso . . . . . . .
H191 H 0.7190 0.8254 0.5478 0.0707 1.0000 Uiso . . . . . . .
H201 H 0.7066 0.7489 0.6611 0.0749 1.0000 Uiso . . . . . . .
H471 H 0.6379 0.7558 0.1852 0.0988 1.0000 Uiso . . . . . . .
H481 H 0.6053 0.8743 0.1401 0.1142 1.0000 Uiso . . . . . . .
H491 H 0.5646 0.9362 0.2216 0.1100 1.0000 Uiso . . . . . . .
H511 H 0.5555 0.6391 0.4415 0.1270 1.0000 Uiso . . . . . . .
H512 H 0.5549 0.6431 0.3411 0.1268 1.0000 Uiso . . . . . . .
H521 H 0.5002 0.7275 0.4217 0.1490 1.0000 Uiso . . . . . . .
H522 H 0.4984 0.7267 0.3216 0.1489 1.0000 Uiso . . . . . . .
H532 H 0.4484 0.6374 0.3589 0.2499 1.0000 Uiso . . . . . . .
H531 H 0.4849 0.5882 0.4158 0.2499 1.0000 Uiso . . . . . . .
H533 H 0.4799 0.5913 0.3150 0.2501 1.0000 Uiso . . . . . . .
H541 H 0.6205 0.9539 0.4184 0.1089 1.0000 Uiso . . . . . . .
H551 H 0.6672 0.9765 0.5459 0.1142 1.0000 Uiso . . . . . . .
H561 H 0.6496 0.9476 0.6761 0.1147 1.0000 Uiso . . . . . . .
H571 H 0.6395 0.8562 0.8773 0.1130 1.0000 Uiso . . . . . . .
H581 H 0.6868 0.7585 0.9327 0.1200 1.0000 Uiso . . . . . . .
H591 H 0.6991 0.6545 0.8444 0.1051 1.0000 Uiso . . . . . . .
H61 H 0.7175 0.8842 0.2741 0.0690 1.0000 Uiso . . . . . . .
H263 H 0.5925 0.3767 0.5348 0.3201 1.0000 Uiso . . . . . . .
H261 H 0.6408 0.3845 0.5721 0.3200 1.0000 Uiso . . . . . . .
H262 H 0.6114 0.4593 0.5713 0.3201 1.0000 Uiso . . . . . . .
H413 H 0.4135 0.7927 0.5240 0.2391 1.0000 Uiso . . . . . . .
H412 H 0.4497 0.7674 0.6007 0.2389 1.0000 Uiso . . . . . . .
H411 H 0.4577 0.7713 0.5079 0.2389 1.0000 Uiso . . . . . . .
H252 H 0.6339 0.3864 0.4382 0.2230 1.0000 Uiso . . . . . . .
H251 H 0.5963 0.4474 0.4220 0.2227 1.0000 Uiso . . . . . . .
H242 H 0.6771 0.4882 0.5264 0.1411 1.0000 Uiso . . . . . . .
H241 H 0.6670 0.5041 0.4272 0.1411 1.0000 Uiso . . . . . . .
H401 H 0.4467 0.8884 0.6127 0.1873 1.0000 Uiso . . . . . . .
H402 H 0.4394 0.9016 0.5132 0.1873 1.0000 Uiso . . . . . . .
H392 H 0.5038 0.9189 0.6311 0.2051 1.0000 Uiso . . . . . . .
H391 H 0.4918 0.9544 0.5382 0.2050 1.0000 Uiso . . . . . . .

loop_
_atom_site_aniso_label
_atom_site_aniso_U_11
_atom_site_aniso_U_22
_atom_site_aniso_U_33
_atom_site_aniso_U_23
_atom_site_aniso_U_13
_atom_site_aniso_U_12
S1 0.0808(7) 0.0667(7) 0.0701(7) -0.0019(5) 0.0298(6) 0.0015(6)
C2 0.061(2) 0.059(2) 0.060(2) 0.0074(18) 0.032(2) 0.0091(19)
C3 0.052(2) 0.055(2) 0.064(2) 0.0079(18) 0.0248(19) 0.0048(18)
C4 0.059(2) 0.064(3) 0.056(2) 0.0058(19) 0.0229(19) 0.009(2)
N5 0.068(2) 0.063(2) 0.0548(19) 0.0131(16) 0.0287(17) 0.0068(17)
N6 0.070(2) 0.059(2) 0.0523(19) 0.0062(15) 0.0246(16) 0.0030(17)
C7 0.065(2) 0.058(2) 0.053(2) 0.0082(17) 0.0273(19) 0.0111(19)
C8 0.075(3) 0.068(3) 0.047(2) 0.0095(18) 0.029(2) 0.005(2)
C9 0.084(3) 0.062(2) 0.050(2) 0.0028(19) 0.033(2) 0.007(2)
C10 0.071(3) 0.061(2) 0.052(2) 0.0007(18) 0.027(2) 0.005(2)
N11 0.092(3) 0.063(2) 0.056(2) -0.0022(17) 0.034(2) -0.005(2)
O12 0.141(3) 0.0593(18) 0.079(2) -0.0039(16) 0.064(2) -0.008(2)
O13 0.133(3) 0.073(2) 0.062(2) -0.0093(17) 0.032(2) -0.016(2)
C14 0.068(2) 0.063(2) 0.052(2) 0.0048(19) 0.0264(19) 0.002(2)
C15 0.064(2) 0.062(2) 0.0391(18) 0.0010(16) 0.0225(17) 0.0064(19)
N16 0.087(2) 0.055(2) 0.0519(19) 0.0063(16) 0.0310(18) 0.0037(19)
O17 0.114(3) 0.0619(19) 0.0596(19) -0.0019(14) 0.0297(19) -0.0054(19)
O18 0.114(3) 0.075(2) 0.0573(18) -0.0011(16) 0.0422(19) -0.004(2)
C19 0.063(2) 0.063(2) 0.058(2) 0.0094(19) 0.024(2) 0.004(2)
C20 0.066(2) 0.072(3) 0.059(2) 0.009(2) 0.025(2) 0.003(2)
C21 0.057(2) 0.065(3) 0.071(3) 0.013(2) 0.028(2) 0.011(2)
C22 0.053(2) 0.053(2) 0.078(3) 0.007(2) 0.029(2) 0.0084(18)
O23 0.0618(17) 0.0558(16) 0.087(2) 0.0052(15) 0.0342(16) 0.0081(14)
C24 0.088(4) 0.056(3) 0.207(8) 0.000(4) 0.077(5) 0.009(3)
C25 0.134(5) 0.065(3) 0.156(6) 0.000(3) 0.083(4) 0.004(3)
C26 0.163(7) 0.123(6) 0.161(7) 0.002(5) 0.036(6) -0.011(6)
S27 0.0901(8) 0.0744(7) 0.0797(8) 0.0228(6) 0.0412(7) 0.0069(7)
C28 0.072(3) 0.086(3) 0.071(3) 0.011(2) 0.032(3) -0.007(3)
C29 0.072(3) 0.095(4) 0.071(3) 0.000(3) 0.036(3) -0.001(3)
C34 0.084(3) 0.100(4) 0.086(4) -0.006(3) 0.048(3) -0.005(3)
S35 0.1025(11) 0.1048(11) 0.1281(14) -0.0176(10) 0.0647(11) 0.0135(9)
C36 0.081(3) 0.071(3) 0.122(5) -0.011(3) 0.045(4) 0.006(3)
C37 0.063(3) 0.061(3) 0.125(5) -0.003(3) 0.030(3) 0.010(2)
O38 0.065(2) 0.071(2) 0.141(3) 0.001(2) 0.035(2) 0.0075(17)
C39 0.076(4) 0.110(5) 0.220(7) 0.000(5) 0.054(4) 0.031(4)
C40 0.084(5) 0.142(7) 0.252(12) -0.060(8) 0.075(6) -0.013(5)
C41 0.124(6) 0.127(7) 0.232(12) -0.014(7) 0.106(8) -0.010(6)
C42 0.068(3) 0.063(3) 0.120(5) 0.001(3) 0.028(3) 0.012(2)
S43 0.0740(8) 0.0894(10) 0.1355(14) 0.0004(10) 0.0061(9) 0.0243(8)
C44 0.065(3) 0.077(3) 0.103(4) 0.011(3) -0.003(3) 0.007(3)
C45 0.073(3) 0.073(3) 0.068(3) 0.008(2) 0.011(2) 0.003(2)
C46 0.069(3) 0.077(3) 0.065(3) 0.003(2) 0.013(2) -0.006(2)
C47 0.083(3) 0.095(4) 0.072(3) 0.007(3) 0.015(3) -0.010(3)
C48 0.085(4) 0.106(5) 0.113(5) 0.032(4) 0.013(4) -0.006(4)
C49 0.079(4) 0.089(4) 0.114(5) 0.036(4) -0.018(3) -0.011(3)
O50 0.0714(19) 0.083(2) 0.085(2) 0.0103(18) 0.0276(18) 0.0176(18)
C51 0.093(4) 0.102(5) 0.121(5) 0.033(4) 0.051(4) 0.016(4)
C52 0.095(5) 0.117(6) 0.151(7) 0.023(5) 0.045(5) 0.021(4)
C53 0.096(5) 0.131(7) 0.294(15) 0.049(8) 0.068(8) -0.010(5)
C54 0.081(3) 0.079(4) 0.113(5) -0.005(3) 0.035(4) 0.000(3)
C55 0.078(3) 0.103(4) 0.113(5) -0.018(4) 0.029(4) -0.013(3)
C56 0.078(3) 0.108(5) 0.104(5) -0.023(4) 0.030(3) -0.004(3)
C57 0.081(4) 0.126(5) 0.093(4) -0.015(4) 0.045(4) -0.013(4)
C58 0.094(4) 0.140(6) 0.074(3) 0.000(4) 0.044(3) -0.031(4)
C59 0.080(3) 0.107(4) 0.079(4) 0.016(3) 0.036(3) -0.012(3)
O100 0.074(2) 0.118(3) 0.078(2) -0.003(2) 0.021(2) 0.018(2)
C101 0.093(10) 0.078(8) 0.089(9) -0.007(7) 0.037(7) -0.006(7)
C102 0.102(11) 0.098(11) 0.23(2) 0.008(13) 0.062(13) -0.026(10)
C103 0.128(8) 0.120(7) 0.116(8) 0.008(8) 0.002(8) -0.007(7)
C201 0.106(14) 0.18(2) 0.106(13) -0.037(13) 0.010(10) 0.026(14)
C202 0.117(8) 0.129(9) 0.098(7) 0.005(8) 0.004(7) -0.009(8)
C203 0.159(11) 0.148(10) 0.143(11) 0.004(11) -0.015(11) -0.016(10)

loop_
_atom_type_symbol
_atom_type_scat_dispersion_real
_atom_type_scat_dispersion_imag
_atom_type_scat_Cromer_Mann_a1
_atom_type_scat_Cromer_Mann_b1
_atom_type_scat_Cromer_Mann_a2
_atom_type_scat_Cromer_Mann_b2
_atom_type_scat_Cromer_Mann_a3
_atom_type_scat_Cromer_Mann_b3
_atom_type_scat_Cromer_Mann_a4
_atom_type_scat_Cromer_Mann_b4
_atom_type_scat_Cromer_Mann_c
_atom_type_scat_source
C 0.0181 0.0091 2.3100 20.8439 1.0200 10.2075 1.5886 0.5687 0.8650 51.6512 0.2156 'International Tables Vol C 4.2.6.8 and 6.1.1.4'
H 0.0000 0.0000 0.4930 10.5109 0.3229 26.1257 0.1402 3.1424 0.0408 57.7998 0.0030 'International Tables Vol C 4.2.6.8 and 6.1.1.4'
O 0.0492 0.0322 3.0485 13.2771 2.2868 5.7011 1.5463 0.3239 0.8670 32.9089 0.2508 'International Tables Vol C 4.2.6.8 and 6.1.1.4'
S 0.3331 0.5567 6.9053 1.4679 5.2034 22.2151 1.4379 0.2536 1.5863 56.1720 0.8669 'International Tables Vol C 4.2.6.8 and 6.1.1.4'
N 0.0311 0.0180 12.2126 0.0057 3.1322 9.8933 2.0125 28.9975 1.1663 0.5826 -11.5290 'International Tables Vol C 4.2.6.8 and 6.1.1.4'

loop_
_geom_angle_atom_site_label_1
_geom_angle_site_symmetry_1
_geom_angle_atom_site_label_2
_geom_angle_site_symmetry_2
_geom_angle_atom_site_label_3
_geom_angle_site_symmetry_3
_geom_angle
_geom_angle_publ_flag
C2 . S1 . C46 . 100.0(2) yes
S1 . C2 . C3 . 122.0(3) yes
S1 . C2 . C22 . 118.8(4) yes
C3 . C2 . C22 . 119.1(4) yes
C2 . C3 . C4 . 120.0(4) yes
C2 . C3 . C19 . 120.2(4) yes
C4 . C3 . C19 . 119.8(4) yes
C3 . C4 . N5 . 120.2(4) yes
C3 . C4 . H41 . 118.9 no
N5 . C4 . H41 . 120.9 no
C4 . N5 . N6 . 114.9(4) yes
N5 . N6 . C7 . 118.7(3) yes
N5 . N6 . H61 . 121.0 no
C7 . N6 . H61 . 120.3 no
N6 . C7 . C8 . 120.5(3) yes
N6 . C7 . C15 . 124.0(4) yes
C8 . C7 . C15 . 115.4(4) yes
C7 . C8 . C9 . 121.9(3) yes
C7 . C8 . H81 . 118.2 no
C9 . C8 . H81 . 119.9 no
C8 . C9 . C10 . 120.1(4) yes
C8 . C9 . H91 . 118.6 no
C10 . C9 . H91 . 121.2 no
C9 . C10 . N11 . 120.4(4) yes
C9 . C10 . C14 . 120.7(4) yes
N11 . C10 . C14 . 118.8(4) yes
C10 . N11 . O12 . 118.7(4) yes
C10 . N11 . O13 . 118.7(4) yes
O12 . N11 . O13 . 122.5(4) yes
C10 . C14 . C15 . 119.7(4) yes
C10 . C14 . H141 . 120.6 no
C15 . C14 . H141 . 119.7 no
C7 . C15 . C14 . 122.2(4) yes
C7 . C15 . N16 . 121.3(4) yes
C14 . C15 . N16 . 116.5(3) yes
C15 . N16 . O17 . 119.1(3) yes
C15 . N16 . O18 . 118.6(4) yes
O17 . N16 . O18 . 122.3(4) yes
C3 . C19 . C20 . 120.3(4) yes
C3 . C19 . H191 . 119.2 no
C20 . C19 . H191 . 120.5 no
C19 . C20 . C21 . 120.6(4) yes
C19 . C20 . H201 . 119.9 no
C21 . C20 . H201 . 119.5 no
C20 . C21 . C22 . 119.7(4) yes
C20 . C21 . S27 . 120.3(4) yes
C22 . C21 . S27 . 120.0(4) yes
C2 . C22 . C21 . 120.1(4) yes
C2 . C22 . O23 . 120.9(4) yes
C21 . C22 . O23 . 118.8(4) yes
C22 . O23 . C24 . 114.7(3) yes
O23 . C24 . C25 . 107.4(4) yes
O23 . C24 . H242 . 112.3 no
C25 . C24 . H242 . 109.7 no
O23 . C24 . H241 . 108.9 no
C25 . C24 . H241 . 109.6 no
H242 . C24 . H241 . 109.0 no
C24 . C25 . C26 . 107.8(8) yes
C24 . C25 . H252 . 110.2 no
C26 . C25 . H252 . 112.7 no
C24 . C25 . H251 . 111.1 no
C26 . C25 . H251 . 113.2 no
H252 . C25 . H251 . 101.8 no
C25 . C26 . H263 . 105.0 no
C25 . C26 . H261 . 102.9 no
H263 . C26 . H261 . 110.7 no
C25 . C26 . H262 . 106.0 no
H263 . C26 . H262 . 113.1 no
H261 . C26 . H262 . 117.7 no
C21 . S27 . C28 . 99.3(2) yes
S27 . C28 . C29 . 119.4(4) yes
S27 . C28 . C59 . 121.1(5) yes
C29 . C28 . C59 . 119.5(5) yes
C28 . C29 . C34 . 119.0(5) yes
C28 . C29 . O100 . 121.3(5) yes
C34 . C29 . O100 . 119.6(5) yes
C29 . C34 . S35 . 121.6(5) yes
C29 . C34 . C57 . 118.7(6) yes
S35 . C34 . C57 . 119.7(5) yes
C34 . S35 . C36 . 101.7(3) yes
S35 . C36 . C37 . 121.0(4) yes
S35 . C36 . C56 . 118.3(6) yes
C37 . C36 . C56 . 120.7(6) yes
C36 . C37 . O38 . 121.1(6) yes
C36 . C37 . C42 . 119.8(5) yes
O38 . C37 . C42 . 118.9(6) yes
C37 . O38 . C39 . 117.6(5) yes
O38 . C39 . C40 . 117.3(8) yes
O38 . C39 . H392 . 106.0 no
C40 . C39 . H392 . 105.2 no
O38 . C39 . H391 . 109.5 no
C40 . C39 . H391 . 110.9 no
H392 . C39 . H391 . 107.2 no
C39 . C40 . C41 . 130.7(8) yes
C39 . C40 . H401 . 106.0 no
C41 . C40 . H401 . 106.1 no
C39 . C40 . H402 . 101.1 no
C41 . C40 . H402 . 103.2 no
H401 . C40 . H402 . 108.3 no
C40 . C41 . H413 . 111.5 no
C40 . C41 . H412 . 107.2 no
H413 . C41 . H412 . 109.4 no
C40 . C41 . H411 . 109.8 no
H413 . C41 . H411 . 110.5 no
H412 . C41 . H411 . 108.4 no
C37 . C42 . S43 . 120.4(4) yes
C37 . C42 . C54 . 118.2(6) yes
S43 . C42 . C54 . 121.3(5) yes
C42 . S43 . C44 . 100.1(3) yes
S43 . C44 . C45 . 119.7(5) yes
S43 . C44 . C49 . 121.4(5) yes
C45 . C44 . C49 . 118.8(6) yes
C44 . C45 . C46 . 119.4(5) yes
C44 . C45 . O50 . 120.2(5) yes
C46 . C45 . O50 . 120.2(5) yes
S1 . C46 . C45 . 121.3(4) yes
S1 . C46 . C47 . 119.9(4) yes
C45 . C46 . C47 . 118.8(5) yes
C46 . C47 . C48 . 120.4(6) yes
C46 . C47 . H471 . 119.6 no
C48 . C47 . H471 . 120.0 no
C47 . C48 . C49 . 121.2(6) yes
C47 . C48 . H481 . 120.2 no
C49 . C48 . H481 . 118.6 no
C44 . C49 . C48 . 121.0(6) yes
C44 . C49 . H491 . 116.4 no
C48 . C49 . H491 . 122.6 no
C45 . O50 . C51 . 115.7(5) yes
O50 . C51 . C52 . 113.5(6) yes
O50 . C51 . H511 . 107.8 no
C52 . C51 . H511 . 107.7 no
O50 . C51 . H512 . 109.0 no
C52 . C51 . H512 . 108.4 no
H511 . C51 . H512 . 110.6 no
C51 . C52 . C53 . 110.7(7) yes
C51 . C52 . H521 . 108.9 no
C53 . C52 . H521 . 109.5 no
C51 . C52 . H522 . 109.1 no
C53 . C52 . H522 . 109.4 no
H521 . C52 . H522 . 109.2 no
C52 . C53 . H532 . 109.8 no
C52 . C53 . H531 . 109.7 no
H532 . C53 . H531 . 106.8 no
C52 . C53 . H533 . 111.3 no
H532 . C53 . H533 . 110.0 no
H531 . C53 . H533 . 109.2 no
C42 . C54 . C55 . 121.9(6) yes
C42 . C54 . H541 . 117.4 no
C55 . C54 . H541 . 120.7 no
C54 . C55 . C56 . 119.9(6) yes
C54 . C55 . H551 . 119.6 no
C56 . C55 . H551 . 120.4 no
C55 . C56 . C36 . 119.4(6) yes
C55 . C56 . H561 . 119.7 no
C36 . C56 . H561 . 120.9 no
C34 . C57 . C58 . 121.1(6) yes
C34 . C57 . H571 . 117.8 no
C58 . C57 . H571 . 121.1 no
C57 . C58 . C59 . 120.1(6) yes
C57 . C58 . H581 . 118.8 no
C59 . C58 . H581 . 121.1 no
C28 . C59 . C58 . 121.3(6) yes
C28 . C59 . H591 . 118.4 no
C58 . C59 . H591 . 120.3 no
C29 . O100 . C101 . 115.1(7) yes
C29 . O100 . C201 . 124.4(11) yes
O100 . C101 . C102 . 116.5(12) yes
O100 . C101 . H1012 . 108.0 no
C102 . C101 . H1012 . 111.1 no
O100 . C101 . H1011 . 105.5 no
C102 . C101 . H1011 . 105.2 no
H1012 . C101 . H1011 . 110.2 no
C101 . C102 . C103 . 100.5(14) yes
C101 . C102 . H1022 . 109.8 no
C103 . C102 . H1022 . 110.5 no
C101 . C102 . H1021 . 114.4 no
C103 . C102 . H1021 . 115.4 no
H1022 . C102 . H1021 . 106.2 no
C102 . C103 . H1033 . 108.0 no
C102 . C103 . H1031 . 111.6 no
H1033 . C103 . H1031 . 111.9 no
C102 . C103 . H1032 . 105.5 no
H1033 . C103 . H1032 . 107.1 no
H1031 . C103 . H1032 . 112.4 no
O100 . C201 . C202 . 113.6(18) yes
O100 . C201 . H2012 . 109.2 no
C202 . C201 . H2012 . 112.0 no
O100 . C201 . H2011 . 108.2 no
C202 . C201 . H2011 . 107.5 no
H2012 . C201 . H2011 . 106.1 no
C201 . C202 . C203 . 122.8(19) yes
C201 . C202 . H2022 . 102.7 no
C203 . C202 . H2022 . 104.7 no
C201 . C202 . H2021 . 106.4 no
C203 . C202 . H2021 . 106.9 no
H2022 . C202 . H2021 . 113.7 no
C202 . C203 . H2033 . 106.3 no
C202 . C203 . H2032 . 108.0 no
H2033 . C203 . H2032 . 109.9 no
C202 . C203 . H2031 . 107.3 no
H2033 . C203 . H2031 . 112.8 no
H2032 . C203 . H2031 . 112.2 no

loop_
_geom_bond_atom_site_label_1
_geom_bond_site_symmetry_1
_geom_bond_atom_site_label_2
_geom_bond_site_symmetry_2
_geom_bond_distance
_geom_bond_publ_flag
S1 . C2 . 1.776(5) yes
S1 . C46 . 1.766(5) yes
C2 . C3 . 1.406(6) yes
C2 . C22 . 1.413(6) yes
C3 . C4 . 1.464(6) yes
C3 . C19 . 1.397(6) yes
C4 . N5 . 1.278(6) yes
C4 . H41 . 0.948 no
N5 . N6 . 1.389(4) yes
N6 . C7 . 1.333(6) yes
N6 . H61 . 0.875 no
C7 . C8 . 1.418(6) yes
C7 . C15 . 1.441(5) yes
C8 . C9 . 1.356(6) yes
C8 . H81 . 0.933 no
C9 . C10 . 1.392(6) yes
C9 . H91 . 0.951 no
C10 . N11 . 1.426(6) yes
C10 . C14 . 1.375(6) yes
N11 . O12 . 1.236(5) yes
N11 . O13 . 1.232(5) yes
C14 . C15 . 1.356(6) yes
C14 . H141 . 0.932 no
C15 . N16 . 1.454(5) yes
N16 . O17 . 1.223(5) yes
N16 . O18 . 1.231(4) yes
C19 . C20 . 1.385(6) yes
C19 . H191 . 0.941 no
C20 . C21 . 1.397(7) yes
C20 . H201 . 0.936 no
C21 . C22 . 1.402(7) yes
C21 . S27 . 1.772(4) yes
C22 . O23 . 1.366(5) yes
O23 . C24 . 1.430(6) yes
C24 . C25 . 1.521(9) yes
C24 . H242 . 0.940 no
C24 . H241 . 0.987 no
C25 . C26 . 1.384(12) yes
C25 . H252 . 0.984 no
C25 . H251 . 1.057 no
C26 . H263 . 0.977 no
C26 . H261 . 0.934 no
C26 . H262 . 0.917 no
S27 . C28 . 1.762(6) yes
C28 . C29 . 1.415(8) yes
C28 . C59 . 1.386(8) yes
C29 . C34 . 1.419(8) yes
C29 . O100 . 1.347(7) yes
C34 . S35 . 1.760(7) yes
C34 . C57 . 1.410(10) yes
S35 . C36 . 1.796(7) yes
C36 . C37 . 1.379(9) yes
C36 . C56 . 1.388(8) yes
C37 . O38 . 1.362(6) yes
C37 . C42 . 1.394(9) yes
O38 . C39 . 1.415(7) yes
C39 . C40 . 1.354(11) yes
C39 . H392 . 1.001 no
C39 . H391 . 0.946 no
C40 . C41 . 1.371(12) yes
C40 . H401 . 0.956 no
C40 . H402 . 0.984 no
C41 . H413 . 0.953 no
C41 . H412 . 0.969 no
C41 . H411 . 0.959 no
C42 . S43 . 1.764(7) yes
C42 . C54 . 1.404(8) yes
S43 . C44 . 1.765(6) yes
C44 . C45 . 1.407(8) yes
C44 . C49 . 1.404(9) yes
C45 . C46 . 1.403(7) yes
C45 . O50 . 1.362(6) yes
C46 . C47 . 1.408(7) yes
C47 . C48 . 1.366(9) yes
C47 . H471 . 0.928 no
C48 . C49 . 1.344(10) yes
C48 . H481 . 0.943 no
C49 . H491 . 0.949 no
O50 . C51 . 1.441(8) yes
C51 . C52 . 1.491(9) yes
C51 . H511 . 0.968 no
C51 . H512 . 0.979 no
C52 . C53 . 1.531(12) yes
C52 . H521 . 0.977 no
C52 . H522 . 0.970 no
C53 . H532 . 0.969 no
C53 . H531 . 0.990 no
C53 . H533 . 0.951 no
C54 . C55 . 1.349(9) yes
C54 . H541 . 0.958 no
C55 . C56 . 1.388(9) yes
C55 . H551 . 0.935 no
C56 . H561 . 0.944 no
C57 . C58 . 1.368(10) yes
C57 . H571 . 0.933 no
C58 . C59 . 1.378(9) yes
C58 . H581 . 0.937 no
C59 . H591 . 0.944 no
O100 . C101 . 1.486(15) yes
O100 . C201 . 1.28(2) yes
C101 . C102 . 1.54(2) yes
C101 . H1012 . 0.952 no
C101 . H1011 . 0.976 no
C102 . C103 . 1.59(2) yes
C102 . H1022 . 1.027 no
C102 . H1021 . 0.955 no
C103 . H1033 . 1.013 no
C103 . H1031 . 0.942 no
C103 . H1032 . 1.008 no
C201 . C202 . 1.37(2) yes
C201 . H2012 . 0.982 no
C201 . H2011 . 1.000 no
C202 . C203 . 1.57(3) yes
C202 . H2022 . 0.986 no
C202 . H2021 . 0.922 no
C203 . H2033 . 0.959 no
C203 . H2032 . 0.981 no
C203 . H2031 . 0.942 no

loop_
_geom_hbond_atom_site_label_D
_geom_hbond_site_symmetry_D
_geom_hbond_atom_site_label_H
_geom_hbond_site_symmetry_H
_geom_hbond_atom_site_label_A
_geom_hbond_site_symmetry_A
_geom_hbond_angle_DHA
_geom_hbond_distance_DH
_geom_hbond_distance_HA
_geom_hbond_distance_DA
_geom_hbond_publ_flag
C203 . H2033 . C203 5_656 157 0.96 2.07 2.977(12) yes
C4 . H41 . O12 7_645 150 0.95 2.30 3.157(12) yes
C58 . H581 . O13 7_646 174 0.94 2.27 3.206(12) yes
N6 . H61 . O12 7_645 147 0.88 2.38 3.154(12) yes
N6 . H61 . O17 . 127 0.88 2.01 2.637(12) yes
